data_4072983
loop_
_publ_author_name
'Kalikhman, Inna'
'Gostevskii, Boris'
'Kertsnus, Evgenia'
'Botoshansky, Mark'
'Tessier, Claire A.'
'Youngs, Wiley J.'
'Deuerlein, Stephan'
'Stalke, Dietmar'
'Kost, Daniel'

_publ_section_title
;
 Competitive Molecular Rearrangements in Hexacoordinate Cyano-Silicon
 Dichelates
;
_journal_issue 10
_journal_name_full Organometallics
_journal_page_first 2652
_journal_paper_doi 10.1021/om061176y
_journal_volume 26
_journal_year 2007
_chemical_formula_sum 'C20 H21 N5 O2 Si'
_chemical_formula_weight 391.51
_chemical_name_common 'GB-488 (Beer-Sheva)'
_chemical_name_systematic
; 
 ? 
;
_space_group_IT_number 2
_symmetry_cell_setting triclinic
_symmetry_space_group_name_Hall '-P 1'
_symmetry_space_group_name_H-M 'P -1'
_atom_sites_solution_hydrogens geom
_atom_sites_solution_primary direct
_atom_sites_solution_secondary difmap
_audit_creation_method SHELXL-97
_cell_angle_alpha 65.24(2)
_cell_angle_beta 78.28(2)
_cell_angle_gamma 87.60(2)
_cell_formula_units_Z 2
_cell_length_a 8.323(2)
_cell_length_b 11.282(2)
_cell_length_c 11.880(2)
_cell_measurement_reflns_used 8164
_cell_measurement_temperature 230(1)
_cell_volume 990.7(4)
_computing_cell_refinement 'DENZO SMN (Otwinowski & Minor 1997)'
_computing_data_collection 'Collect (Nonius, 2001)'
_computing_data_reduction 'DENZO SMN (Otwinowski & Minor 1997)'
_computing_molecular_graphics 'TEXSAN  (MSC, 1999)'
_computing_structure_refinement 'SHELXL-97 (Sheldrick, 1997)'
_computing_structure_solution 'SHELXS-97 (Sheldrick, 1997)'
_diffrn_ambient_temperature 230(1)
_diffrn_measured_fraction_theta_full 0.952
_diffrn_measured_fraction_theta_max 0.952
_diffrn_measurement_device_type 'Nonius KappaCCD'
_diffrn_measurement_method 'phi- and omega-scans'
_diffrn_radiation_monochromator graphite
_diffrn_radiation_source 'fine-focus sealed tube'
_diffrn_radiation_type MoK\a
_diffrn_radiation_wavelength 0.71073
_diffrn_reflns_av_R_equivalents 0.0652
_diffrn_reflns_av_sigmaI/netI 0.0829
_diffrn_reflns_limit_h_max 8
_diffrn_reflns_limit_h_min -9
_diffrn_reflns_limit_k_max 13
_diffrn_reflns_limit_k_min -13
_diffrn_reflns_limit_l_max 13
_diffrn_reflns_limit_l_min -13
_diffrn_reflns_number 8164
_diffrn_reflns_theta_full 25.20
_diffrn_reflns_theta_max 25.20
_diffrn_reflns_theta_min 2.50
_diffrn_standards_number 0
_exptl_absorpt_coefficient_mu 0.145
_exptl_absorpt_correction_type none
_exptl_crystal_colour yellow
_exptl_crystal_density_diffrn 1.312
_exptl_crystal_density_method 'not measured'
_exptl_crystal_description prism
_exptl_crystal_F_000 412
_exptl_crystal_size_max 0.75
_exptl_crystal_size_mid 0.39
_exptl_crystal_size_min 0.18
_refine_diff_density_max 0.345
_refine_diff_density_min -0.364
_refine_diff_density_rms 0.052
_refine_ls_extinction_method none
_refine_ls_goodness_of_fit_ref 0.920
_refine_ls_hydrogen_treatment mixed
_refine_ls_matrix_type full
_refine_ls_number_parameters 261
_refine_ls_number_reflns 3384
_refine_ls_number_restraints 0
_refine_ls_restrained_S_all 0.920
_refine_ls_R_factor_all 0.0697
_refine_ls_R_factor_gt 0.0444
_refine_ls_shift/su_max 0.000
_refine_ls_shift/su_mean 0.000
_refine_ls_structure_factor_coef Fsqd
_refine_ls_weighting_details 'calc w=1/[\s^2^(Fo^2^)+(0.0620P)^2^+0.0000P] where P=(Fo^2^+2Fc^2^)/3'
_refine_ls_weighting_scheme calc
_refine_ls_wR_factor_gt 0.1112
_refine_ls_wR_factor_ref 0.1176
_reflns_number_gt 2317
_reflns_number_total 3384
_reflns_threshold_expression >2sigma(I)
_cod_data_source_file om061176ysi20061225_101746.cif
_cod_data_source_block GB-488
_cod_depositor_comments
;
The following automatic conversions were performed:

'_symmetry_cell_setting' value 'Triclinic' changed to 'triclinic'
according to /home/saulius/struct/CIF-dictionaries/cif_core.dic
dictionary named 'cif_core.dic' version 2.4.1 from 2010-06-29.

Automatic conversion script
Id: cif_fix_values 1715 2011-07-08 13:25:40Z adriana 
;
_cod_original_cell_volume 990.7(3)
_cod_database_code 4072983

loop_
_symmetry_equiv_pos_as_xyz
'x, y, z'
'-x, -y, -z'

loop_
_atom_site_label
_atom_site_type_symbol
_atom_site_fract_x
_atom_site_fract_y
_atom_site_fract_z
_atom_site_U_iso_or_equiv
_atom_site_adp_type
_atom_site_occupancy
_atom_site_symmetry_multiplicity
_atom_site_calc_flag
_atom_site_refinement_flags
Si1 Si 0.13811(7) 0.28488(6) 0.41784(6) 0.0269(2) Uani 1 1 d .
O1 O -0.05784(18) 0.33719(15) 0.45053(15) 0.0334(4) Uani 1 1 d .
O2 O 0.34749(18) 0.26545(16) 0.43143(15) 0.0341(4) Uani 1 1 d .
N1 N 0.1834(2) 0.44692(18) 0.30219(18) 0.0287(5) Uani 1 1 d .
N2 N 0.0503(2) 0.53225(19) 0.29357(18) 0.0303(5) Uani 1 1 d .
N3 N 0.4382(3) 0.6938(2) 0.2692(2) 0.0476(6) Uani 1 1 d .
N4 N 0.1089(2) 0.16971(18) 0.59855(18) 0.0281(5) Uani 1 1 d .
N5 N 0.2545(2) 0.10870(19) 0.63264(19) 0.0331(5) Uani 1 1 d .
C1 C -0.0740(3) 0.4658(2) 0.3771(2) 0.0285(5) Uani 1 1 d .
C2 C -0.2373(3) 0.5201(3) 0.4009(2) 0.0381(6) Uani 1 1 d .
H2A H -0.2341 0.6108 0.3437 0.057 Uiso 1 1 calc R
H2B H -0.2632 0.5114 0.4866 0.057 Uiso 1 1 calc R
H2C H -0.3198 0.4730 0.3877 0.057 Uiso 1 1 calc R
C3 C 0.3317(3) 0.5122(2) 0.2118(2) 0.0304(6) Uani 1 1 d .
H3 H 0.415(3) 0.447(2) 0.223(2) 0.032(6) Uiso 1 1 d .
C4 C 0.3156(3) 0.5667(2) 0.0725(2) 0.0309(6) Uani 1 1 d .
C5 C 0.2258(3) 0.4953(3) 0.0334(3) 0.0422(7) Uani 1 1 d .
H5 H 0.1744 0.4157 0.0926 0.051 Uiso 1 1 calc R
C6 C 0.2106(3) 0.5399(3) -0.0922(3) 0.0477(7) Uani 1 1 d .
H6 H 0.1492 0.4906 -0.1160 0.057 Uiso 1 1 calc R
C7 C 0.2871(3) 0.6578(3) -0.1817(3) 0.0466(7) Uani 1 1 d .
H7 H 0.2761 0.6887 -0.2656 0.056 Uiso 1 1 calc R
C8 C 0.3792(3) 0.7288(3) -0.1456(3) 0.0484(7) Uani 1 1 d .
H8 H 0.4323 0.8072 -0.2059 0.058 Uiso 1 1 calc R
C9 C 0.3945(3) 0.6848(3) -0.0194(2) 0.0402(6) Uani 1 1 d .
H9 H 0.4571 0.7342 0.0034 0.048 Uiso 1 1 calc R
C10 C 0.3922(3) 0.6165(2) 0.2426(2) 0.0343(6) Uani 1 1 d .
C11 C 0.3750(3) 0.1693(2) 0.5379(2) 0.0293(6) Uani 1 1 d .
C12 C 0.5481(3) 0.1328(3) 0.5453(2) 0.0396(7) Uani 1 1 d .
H12A H 0.5504 0.0620 0.6260 0.059 Uiso 1 1 calc R
H12B H 0.6119 0.2067 0.5355 0.059 Uiso 1 1 calc R
H12C H 0.5936 0.1060 0.4790 0.059 Uiso 1 1 calc R
C13 C -0.0289(3) 0.1326(2) 0.6828(2) 0.0293(6) Uani 1 1 d .
H13 H -0.121(3) 0.186(2) 0.651(2) 0.043(7) Uiso 1 1 d .
C14 C -0.0691(3) 0.0285(2) 0.8103(2) 0.0278(5) Uani 1 1 d .
C15 C 0.0366(3) -0.0682(2) 0.8708(2) 0.0326(6) Uani 1 1 d .
H15 H 0.1456 -0.0652 0.8306 0.039 Uiso 1 1 calc R
C16 C -0.0208(3) -0.1669(2) 0.9890(2) 0.0392(6) Uani 1 1 d .
H16 H 0.0495 -0.2307 1.0272 0.047 Uiso 1 1 calc R
C17 C -0.1817(3) -0.1720(3) 1.0514(2) 0.0436(7) Uani 1 1 d .
H17 H -0.2190 -0.2385 1.1314 0.052 Uiso 1 1 calc R
C18 C -0.2875(3) -0.0777(3) 0.9942(3) 0.0462(7) Uani 1 1 d .
H18 H -0.3955 -0.0806 1.0362 0.055 Uiso 1 1 calc R
C19 C -0.2320(3) 0.0211(2) 0.8744(2) 0.0374(6) Uani 1 1 d .
H19 H -0.3040 0.0832 0.8362 0.045 Uiso 1 1 calc R
C20 C 0.1128(3) 0.1641(3) 0.3528(3) 0.0431(7) Uani 1 1 d .
H20A H 0.2176 0.1310 0.3326 0.065 Uiso 1 1 calc R
H20B H 0.0686 0.2058 0.2776 0.065 Uiso 1 1 calc R
H20C H 0.0391 0.0932 0.4147 0.065 Uiso 1 1 calc R

loop_
_atom_site_aniso_label
_atom_site_aniso_U_11
_atom_site_aniso_U_22
_atom_site_aniso_U_33
_atom_site_aniso_U_23
_atom_site_aniso_U_13
_atom_site_aniso_U_12
Si1 0.0304(4) 0.0206(4) 0.0229(4) -0.0028(3) -0.0041(3) -0.0006(3)
O1 0.0324(9) 0.0235(10) 0.0306(10) 0.0008(8) -0.0043(7) 0.0018(7)
O2 0.0292(9) 0.0280(10) 0.0290(10) 0.0025(8) -0.0034(7) -0.0006(7)
N1 0.0261(10) 0.0201(11) 0.0293(11) -0.0019(9) -0.0015(8) 0.0015(8)
N2 0.0304(11) 0.0239(11) 0.0284(12) -0.0047(10) -0.0033(9) 0.0040(8)
N3 0.0494(14) 0.0376(15) 0.0473(15) -0.0085(13) -0.0106(11) -0.0068(11)
N4 0.0269(10) 0.0242(11) 0.0266(11) -0.0041(9) -0.0063(9) 0.0024(8)
N5 0.0299(11) 0.0293(12) 0.0311(12) -0.0031(10) -0.0086(9) 0.0046(9)
C1 0.0346(13) 0.0255(14) 0.0208(13) -0.0045(11) -0.0083(11) 0.0053(10)
C2 0.0386(14) 0.0353(16) 0.0317(15) -0.0083(13) -0.0024(11) 0.0083(11)
C3 0.0263(12) 0.0224(13) 0.0325(15) -0.0033(11) -0.0033(10) 0.0018(10)
C4 0.0261(12) 0.0289(14) 0.0291(14) -0.0070(12) 0.0001(10) 0.0039(10)
C5 0.0431(15) 0.0381(17) 0.0357(16) -0.0072(13) -0.0035(12) -0.0073(12)
C6 0.0458(16) 0.056(2) 0.0378(17) -0.0163(16) -0.0082(13) 0.0003(14)
C7 0.0482(17) 0.053(2) 0.0301(16) -0.0121(15) -0.0040(13) 0.0112(14)
C8 0.0512(17) 0.0397(18) 0.0307(16) 0.0016(14) 0.0061(13) 0.0016(13)
C9 0.0404(14) 0.0332(16) 0.0354(16) -0.0064(13) 0.0006(12) -0.0038(11)
C10 0.0329(13) 0.0264(15) 0.0331(16) -0.0021(12) -0.0067(11) -0.0006(11)
C11 0.0309(13) 0.0229(13) 0.0292(14) -0.0062(12) -0.0059(11) -0.0003(10)
C12 0.0322(13) 0.0344(15) 0.0393(16) -0.0031(13) -0.0077(12) 0.0017(11)
C13 0.0287(13) 0.0261(14) 0.0269(14) -0.0055(11) -0.0046(11) 0.0004(10)
C14 0.0306(13) 0.0218(13) 0.0251(13) -0.0040(11) -0.0050(10) -0.0024(10)
C15 0.0317(13) 0.0257(14) 0.0310(15) -0.0042(12) -0.0038(11) 0.0040(10)
C16 0.0440(15) 0.0285(15) 0.0343(15) -0.0022(13) -0.0107(12) 0.0063(11)
C17 0.0433(16) 0.0342(16) 0.0316(16) 0.0052(13) -0.0017(12) -0.0070(12)
C18 0.0349(14) 0.0419(17) 0.0392(17) 0.0005(14) 0.0030(12) -0.0019(12)
C19 0.0315(13) 0.0316(15) 0.0355(16) -0.0021(13) -0.0048(11) 0.0022(11)
C20 0.0512(16) 0.0350(16) 0.0408(17) -0.0122(14) -0.0117(13) -0.0011(12)

loop_
_atom_type_symbol
_atom_type_description
_atom_type_scat_dispersion_real
_atom_type_scat_dispersion_imag
_atom_type_scat_source
Si Si 0.0817 0.0704 'International Tables Vol C Tables 4.2.6.8 and 6.1.1.4'
N N 0.0061 0.0033 'International Tables Vol C Tables 4.2.6.8 and 6.1.1.4'
O O 0.0106 0.0060 'International Tables Vol C Tables 4.2.6.8 and 6.1.1.4'
C C 0.0033 0.0016 'International Tables Vol C Tables 4.2.6.8 and 6.1.1.4'
H H 0.0000 0.0000 'International Tables Vol C Tables 4.2.6.8 and 6.1.1.4'

loop_
_geom_angle_atom_site_label_1
_geom_angle_atom_site_label_2
_geom_angle_atom_site_label_3
_geom_angle
O1 Si1 N1 85.17(8)
O1 Si1 O2 153.47(9)
N1 Si1 O2 91.10(8)
O1 Si1 C20 105.16(10)
N1 Si1 C20 114.33(11)
O2 Si1 C20 100.30(10)
O1 Si1 N4 87.73(8)
N1 Si1 N4 145.03(10)
O2 Si1 N4 80.37(8)
C20 Si1 N4 100.58(11)
C1 O1 Si1 113.25(14)
C11 O2 Si1 115.64(15)
N2 N1 C3 112.23(17)
N2 N1 Si1 115.45(14)
C3 N1 Si1 132.33(15)
C1 N2 N1 107.37(18)
C13 N4 N5 118.77(19)
C13 N4 Si1 127.68(15)
N5 N4 Si1 112.94(14)
C11 N5 N4 107.07(18)
N2 C1 O1 118.7(2)
N2 C1 C2 124.3(2)
O1 C1 C2 117.0(2)
C1 C2 H2A 109.5
C1 C2 H2B 109.5
H2A C2 H2B 109.5
C1 C2 H2C 109.5
H2A C2 H2C 109.5
H2B C2 H2C 109.5
N1 C3 C10 109.8(2)
N1 C3 C4 114.39(19)
C10 C3 C4 111.4(2)
N1 C3 H3 107.0(14)
C10 C3 H3 106.8(13)
C4 C3 H3 107.1(13)
C5 C4 C9 117.8(2)
C5 C4 C3 119.8(2)
C9 C4 C3 122.4(2)
C4 C5 C6 121.7(3)
C4 C5 H5 119.2
C6 C5 H5 119.2
C7 C6 C5 119.9(3)
C7 C6 H6 120.0
C5 C6 H6 120.0
C8 C7 C6 119.4(3)
C8 C7 H7 120.3
C6 C7 H7 120.3
C7 C8 C9 121.0(3)
C7 C8 H8 119.5
C9 C8 H8 119.5
C8 C9 C4 120.2(3)
C8 C9 H9 119.9
C4 C9 H9 119.9
N3 C10 C3 178.3(3)
N5 C11 O2 121.1(2)
N5 C11 C12 120.9(2)
O2 C11 C12 118.0(2)
C11 C12 H12A 109.5
C11 C12 H12B 109.5
H12A C12 H12B 109.5
C11 C12 H12C 109.5
H12A C12 H12C 109.5
H12B C12 H12C 109.5
N4 C13 C14 131.9(2)
N4 C13 H13 112.0(15)
C14 C13 H13 116.1(15)
C19 C14 C15 118.0(2)
C19 C14 C13 115.4(2)
C15 C14 C13 126.4(2)
C16 C15 C14 120.4(2)
C16 C15 H15 119.8
C14 C15 H15 119.8
C15 C16 C17 120.7(2)
C15 C16 H16 119.6
C17 C16 H16 119.6
C16 C17 C18 119.8(2)
C16 C17 H17 120.1
C18 C17 H17 120.1
C19 C18 C17 120.0(2)
C19 C18 H18 120.0
C17 C18 H18 120.0
C18 C19 C14 120.9(2)
C18 C19 H19 119.5
C14 C19 H19 119.5
Si1 C20 H20A 109.5
Si1 C20 H20B 109.5
H20A C20 H20B 109.5
Si1 C20 H20C 109.5
H20A C20 H20C 109.5
H20B C20 H20C 109.5

loop_
_geom_bond_atom_site_label_1
_geom_bond_atom_site_label_2
_geom_bond_distance
Si1 O1 1.7358(16)
Si1 N1 1.765(2)
Si1 O2 1.7787(16)
Si1 C20 1.863(3)
Si1 N4 1.958(2)
O1 C1 1.362(3)
O2 C11 1.333(3)
N1 N2 1.428(2)
N1 C3 1.447(3)
N2 C1 1.282(3)
N3 C10 1.146(3)
N4 C13 1.310(3)
N4 N5 1.415(2)
N5 C11 1.302(3)
C1 C2 1.490(3)
C2 H2A 0.9600
C2 H2B 0.9600
C2 H2C 0.9600
C3 C10 1.502(4)
C3 C4 1.538(3)
C3 H3 0.98(2)
C4 C5 1.389(3)
C4 C9 1.401(3)
C5 C6 1.392(4)
C5 H5 0.9300
C6 C7 1.384(4)
C6 H6 0.9300
C7 C8 1.373(4)
C7 H7 0.9300
C8 C9 1.399(4)
C8 H8 0.9300
C9 H9 0.9300
C11 C12 1.492(3)
C12 H12A 0.9600
C12 H12B 0.9600
C12 H12C 0.9600
C13 C14 1.457(3)
C13 H13 0.99(2)
C14 C19 1.400(3)
C14 C15 1.415(3)
C15 C16 1.379(3)
C15 H15 0.9300
C16 C17 1.384(3)
C16 H16 0.9300
C17 C18 1.389(3)
C17 H17 0.9300
C18 C19 1.389(3)
C18 H18 0.9300
C19 H19 0.9300
C20 H20A 0.9600
C20 H20B 0.9600
C20 H20C 0.9600

loop_
_geom_torsion_atom_site_label_1
_geom_torsion_atom_site_label_2
_geom_torsion_atom_site_label_3
_geom_torsion_atom_site_label_4
_geom_torsion
N1 Si1 O1 C1 -0.52(16)
O2 Si1 O1 C1 82.2(2)
C20 Si1 O1 C1 -114.45(17)
N4 Si1 O1 C1 145.20(16)
O1 Si1 O2 C11 78.3(2)
N1 Si1 O2 C11 159.71(17)
C20 Si1 O2 C11 -85.30(18)
N4 Si1 O2 C11 13.82(16)
O1 Si1 N1 N2 0.05(16)
O2 Si1 N1 N2 -153.64(15)
C20 Si1 N1 N2 104.53(17)
N4 Si1 N1 N2 -79.0(2)
O1 Si1 N1 C3 -179.7(2)
O2 Si1 N1 C3 26.6(2)
C20 Si1 N1 C3 -75.2(2)
N4 Si1 N1 C3 101.3(2)
C3 N1 N2 C1 -179.77(19)
Si1 N1 N2 C1 0.4(2)
O1 Si1 N4 C13 17.5(2)
N1 Si1 N4 C13 95.7(2)
O2 Si1 N4 C13 173.7(2)
C20 Si1 N4 C13 -87.5(2)
O1 Si1 N4 N5 -171.72(15)
N1 Si1 N4 N5 -93.48(19)
O2 Si1 N4 N5 -15.52(14)
C20 Si1 N4 N5 83.27(16)
C13 N4 N5 C11 -174.7(2)
Si1 N4 N5 C11 13.6(2)
N1 N2 C1 O1 -0.9(3)
N1 N2 C1 C2 178.6(2)
Si1 O1 C1 N2 1.0(3)
Si1 O1 C1 C2 -178.52(16)
N2 N1 C3 C10 65.2(2)
Si1 N1 C3 C10 -115.1(2)
N2 N1 C3 C4 -60.9(3)
Si1 N1 C3 C4 118.9(2)
N1 C3 C4 C5 -39.3(3)
C10 C3 C4 C5 -164.6(2)
N1 C3 C4 C9 143.4(2)
C10 C3 C4 C9 18.1(3)
C9 C4 C5 C6 -1.4(4)
C3 C4 C5 C6 -178.8(2)
C4 C5 C6 C7 0.4(4)
C5 C6 C7 C8 0.9(4)
C6 C7 C8 C9 -1.2(4)
C7 C8 C9 C4 0.2(4)
C5 C4 C9 C8 1.1(4)
C3 C4 C9 C8 178.4(2)
N1 C3 C10 N3 53(9)
C4 C3 C10 N3 -179(100)
N4 N5 C11 O2 -2.9(3)
N4 N5 C11 C12 177.3(2)
Si1 O2 C11 N5 -10.4(3)
Si1 O2 C11 C12 169.35(17)
N5 N4 C13 C14 -5.3(4)
Si1 N4 C13 C14 165.0(2)
N4 C13 C14 C19 178.1(2)
N4 C13 C14 C15 -5.7(4)
C19 C14 C15 C16 0.5(4)
C13 C14 C15 C16 -175.6(2)
C14 C15 C16 C17 -1.1(4)
C15 C16 C17 C18 0.6(4)
C16 C17 C18 C19 0.4(4)
C17 C18 C19 C14 -1.0(4)
C15 C14 C19 C18 0.5(4)
C13 C14 C19 C18 177.0(2)
